data_7156743
loop_
_publ_author_name
'Saini, Hitesh Kumar'
'Dhiman, Shiv'
'Nandwana, Nitesh Kumar'
'Krishnan, Rangan'
'Kumar, Anil'

_publ_section_title
;
 Copper and palladium-catalyzed sequential reactions: one-pot synthesis of
 isoindolo[2,1-b]isoquinolin-7(5H)-ones.
;
_journal_issue 17
_journal_name_full 'Organic &amp; biomolecular chemistry'
_journal_page_first 4281
_journal_page_last 4290
_journal_paper_doi 10.1039/c9ob00440h
_journal_volume 17
_journal_year 2019
_chemical_formula_moiety 'C22 H16 Br N O'
_chemical_formula_sum 'C22 H16 Br N O'
_chemical_formula_weight 390.27
_space_group_crystal_system triclinic
_space_group_IT_number 2
_space_group_name_Hall '-P 1'
_space_group_name_H-M_alt 'P -1'
_symmetry_space_group_name_Hall '-P 1'
_symmetry_space_group_name_H-M 'P -1'
_atom_sites_solution_hydrogens geom
_atom_sites_solution_primary dual
_audit_creation_date 2017-10-25
_audit_creation_method
;
Olex2 1.2
(compiled 2017.08.10 svn.r3458 for OlexSys, GUI svn.r5381)
;
_audit_update_record
;
2018-07-03 deposited with the CCDC.    2019-03-26 downloaded from the CCDC.
;
_cell_angle_alpha 89.931(4)
_cell_angle_beta 69.876(5)
_cell_angle_gamma 83.515(4)
_cell_formula_units_Z 2
_cell_length_a 8.7437(4)
_cell_length_b 9.0981(5)
_cell_length_c 11.3532(6)
_cell_measurement_reflns_used 3832
_cell_measurement_temperature 93(2)
_cell_measurement_theta_max 29.6280
_cell_measurement_theta_min 3.5170
_cell_volume 841.91(8)
_computing_cell_refinement 'CrysAlisPro 1.171.39.20a (Rigaku OD, 2015)'
_computing_data_collection 'CrysAlisPro 1.171.39.20a (Rigaku OD, 2015)'
_computing_data_reduction 'CrysAlisPro 1.171.39.20a (Rigaku OD, 2015)'
_computing_molecular_graphics 'Olex2 (Dolomanov et al., 2009)'
_computing_publication_material 'Olex2 (Dolomanov et al., 2009)'
_computing_structure_refinement 'ShelXL (Sheldrick, 2015)'
_computing_structure_solution 'ShelXT (Sheldrick, 2015)'
_diffrn_ambient_temperature 93(2)
_diffrn_detector 'CCD plate'
_diffrn_measured_fraction_theta_full 0.996
_diffrn_measured_fraction_theta_max 0.867
_diffrn_measurement_details
;
List of Runs (angles in degrees, time in seconds):

  # Type    Start    End  Width  t~exp~   \w     \q     \k     \f   Frames
#--------------------------------------------------------------------------
  1  \w      3.00  54.00   0.50   32.11    --    0.00  37.00  90.00  102
  2  \w     12.00  89.00   0.50   32.11    --    0.00  77.00 -30.00  154
  3  \w    -66.00  30.00   0.50   32.11    --    0.00 -77.00 -30.00  192
  4  \w    -15.00  86.00   0.50   32.11    --    0.00  77.00 -90.00  202
  5  \w    -42.00  22.00   0.50   32.11    --    0.00 -19.00  90.00  128
;
_diffrn_measurement_device 'four-circle diffractometer'
_diffrn_measurement_device_type 'XtaLAB Pro: Kappa dual offset/far'
_diffrn_measurement_method '\w scans'
_diffrn_orient_matrix_type 'CrysAlisPro convention (1999,Acta A55,543-557)'
_diffrn_orient_matrix_UB_11 -0.0583071000
_diffrn_orient_matrix_UB_12 0.0558021000
_diffrn_orient_matrix_UB_13 -0.0086387000
_diffrn_orient_matrix_UB_21 -0.0555221000
_diffrn_orient_matrix_UB_22 -0.0117390000
_diffrn_orient_matrix_UB_23 0.0606816000
_diffrn_orient_matrix_UB_31 0.0330226000
_diffrn_orient_matrix_UB_32 0.0539896000
_diffrn_orient_matrix_UB_33 0.0260316000
_diffrn_radiation_monochromator graphite
_diffrn_radiation_probe x-ray
_diffrn_radiation_type MoK\a
_diffrn_radiation_wavelength 0.71073
_diffrn_reflns_av_R_equivalents 0.0664
_diffrn_reflns_av_unetI/netI 0.0706
_diffrn_reflns_Laue_measured_fraction_full 0.996
_diffrn_reflns_Laue_measured_fraction_max 0.867
_diffrn_reflns_limit_h_max 10
_diffrn_reflns_limit_h_min -12
_diffrn_reflns_limit_k_max 11
_diffrn_reflns_limit_k_min -12
_diffrn_reflns_limit_l_max 15
_diffrn_reflns_limit_l_min -15
_diffrn_reflns_number 12080
_diffrn_reflns_point_group_measured_fraction_full 0.996
_diffrn_reflns_point_group_measured_fraction_max 0.867
_diffrn_reflns_theta_full 25.242
_diffrn_reflns_theta_max 29.907
_diffrn_reflns_theta_min 3.562
_diffrn_source 'fine-focus sealed X-ray tube'
_diffrn_source_type 'Enhance (Mo) X-ray Source'
_exptl_absorpt_coefficient_mu 2.450
_exptl_absorpt_correction_T_max 1.00000
_exptl_absorpt_correction_T_min 0.87862
_exptl_absorpt_correction_type multi-scan
_exptl_absorpt_process_details
;
CrysAlisPro 1.171.39.20a (Rigaku Oxford Diffraction, 2015)
Empirical absorption correction using spherical harmonics,
 implemented in SCALE3 ABSPACK scaling algorithm.
;
_exptl_crystal_colour Colourless
_exptl_crystal_density_diffrn 1.539
_exptl_crystal_description Block
_exptl_crystal_F_000 396
_exptl_crystal_size_max 0.11
_exptl_crystal_size_mid 0.08
_exptl_crystal_size_min 0.06
_refine_diff_density_max 0.913
_refine_diff_density_min -0.564
_refine_diff_density_rms 0.105
_refine_ls_extinction_method none
_refine_ls_goodness_of_fit_ref 0.989
_refine_ls_hydrogen_treatment constr
_refine_ls_matrix_type full
_refine_ls_number_parameters 226
_refine_ls_number_reflns 4229
_refine_ls_number_restraints 0
_refine_ls_restrained_S_all 0.989
_refine_ls_R_factor_all 0.0723
_refine_ls_R_factor_gt 0.0469
_refine_ls_shift/su_max 0.001
_refine_ls_shift/su_mean 0.000
_refine_ls_structure_factor_coef Fsqd
_refine_ls_weighting_details 'w=1/[\s^2^(Fo^2^)+(0.0572P)^2^] where P=(Fo^2^+2Fc^2^)/3'
_refine_ls_weighting_scheme calc
_refine_ls_wR_factor_gt 0.0969
_refine_ls_wR_factor_ref 0.1055
_reflns_Friedel_coverage 0.000
_reflns_number_gt 3158
_reflns_number_total 4229
_reflns_threshold_expression 'I > 2\s(I)'
_cod_data_source_file c9ob00440h2.cif
_cod_data_source_block exp_189-hks-934-1
_cod_depositor_comments 'Adding full bibliography for 7156743--7156745.cif.'
_cod_database_code 7156743
_shelx_shelxl_version_number 2016/4
_shelx_space_group_comment
;
The symmetry employed for this shelxl refinement is uniquely defined
by the following loop, which should always be used as a source of
symmetry information in preference to the above space-group names.
They are only intended as comments.
;
_reflns_odcompleteness_completeness 99.71
_reflns_odcompleteness_iscentric 1
_reflns_odcompleteness_theta 26.32
_olex2_refinement_description
;
1. Fixed Uiso
 At 1.2 times of:
  All C(H) groups, All C(H,H) groups
2.a Secondary CH2 refined with riding coordinates:
 C16(H16A,H16B)
2.b Aromatic/amide H refined with riding coordinates:
 C3(H3), C18(H18), C4(H4), C9(H9), C11(H11), C12(H12), C15(H15), C21(H21),
 C19(H19), C5(H5), C13(H13), C20(H20), C14(H14), C6(H6)
;
_olex2_submission_special_instructions 'No special instructions were received'
_oxdiff_exptl_absorpt_empirical_details
;
Empirical correction (ABSPACK) includes:
- Absorption correction using spherical harmonics
- Frame scaling
;
_oxdiff_exptl_absorpt_empirical_full_max 1.171
_oxdiff_exptl_absorpt_empirical_full_min 0.846

loop_
_space_group_symop_operation_xyz
'x, y, z'
'-x, -y, -z'

loop_
_atom_site_label
_atom_site_type_symbol
_atom_site_fract_x
_atom_site_fract_y
_atom_site_fract_z
_atom_site_U_iso_or_equiv
_atom_site_adp_type
_atom_site_occupancy
_atom_site_site_symmetry_order
_atom_site_calc_flag
_atom_site_refinement_flags_posn
Br1 Br 0.79890(4) 0.06101(4) 0.49146(3) 0.02835(11) Uani 1 1 d .
O1 O 0.2434(3) 0.4307(2) 0.50519(19) 0.0212(4) Uani 1 1 d .
N1 N 0.3625(3) 0.4171(2) 0.6593(2) 0.0161(4) Uani 1 1 d .
C17 C 0.4680(3) 0.1505(3) 0.6513(3) 0.0155(5) Uani 1 1 d .
C3 C 0.0719(4) 0.6590(3) 0.9166(3) 0.0208(6) Uani 1 1 d .
H3 H 0.100820 0.659914 0.988051 0.025 Uiso 1 1 calc R
C22 C 0.5945(3) 0.0337(3) 0.6142(3) 0.0193(5) Uani 1 1 d .
C16 C 0.4915(3) 0.3005(3) 0.5936(3) 0.0167(5) Uani 1 1 d .
H16A H 0.595778 0.328081 0.592869 0.020 Uiso 1 1 calc R
H16B H 0.496424 0.292370 0.507156 0.020 Uiso 1 1 calc R
C7 C 0.2438(3) 0.4692(3) 0.6081(3) 0.0168(5) Uani 1 1 d .
C2 C 0.1682(3) 0.5728(3) 0.8096(3) 0.0174(5) Uani 1 1 d .
C18 C 0.3200(3) 0.1229(3) 0.7406(3) 0.0174(5) Uani 1 1 d .
H18 H 0.233153 0.198530 0.765991 0.021 Uiso 1 1 calc R
C4 C -0.0687(4) 0.7435(3) 0.9125(3) 0.0228(6) Uani 1 1 d .
H4 H -0.135186 0.801385 0.982788 0.027 Uiso 1 1 calc R
C9 C 0.4013(3) 0.4459(3) 0.8666(3) 0.0179(5) Uani 1 1 d .
H9 H 0.350235 0.491916 0.945701 0.021 Uiso 1 1 calc R
C10 C 0.5587(3) 0.3507(3) 0.8480(3) 0.0171(5) Uani 1 1 d .
C11 C 0.5590(4) 0.2291(3) 0.9241(3) 0.0202(6) Uani 1 1 d .
H11 H 0.462700 0.212148 0.987722 0.024 Uiso 1 1 calc R
C1 C 0.1211(3) 0.5726(3) 0.7048(3) 0.0163(5) Uani 1 1 d .
C12 C 0.7017(4) 0.1339(3) 0.9053(3) 0.0227(6) Uani 1 1 d .
H12 H 0.699865 0.052372 0.955118 0.027 Uiso 1 1 calc R
C15 C 0.7065(4) 0.3784(3) 0.7582(3) 0.0211(6) Uani 1 1 d .
H15 H 0.709575 0.461311 0.709772 0.025 Uiso 1 1 calc R
C21 C 0.5752(4) -0.1059(3) 0.6644(3) 0.0250(6) Uani 1 1 d .
H21 H 0.661132 -0.182267 0.637710 0.030 Uiso 1 1 calc R
C19 C 0.2988(4) -0.0160(3) 0.7930(3) 0.0233(6) Uani 1 1 d .
H19 H 0.199357 -0.031936 0.853362 0.028 Uiso 1 1 calc R
C5 C -0.1129(4) 0.7434(3) 0.8045(3) 0.0227(6) Uani 1 1 d .
H5 H -0.206698 0.802538 0.804040 0.027 Uiso 1 1 calc R
C13 C 0.8472(4) 0.1598(3) 0.8125(3) 0.0236(6) Uani 1 1 d .
H13 H 0.942266 0.094872 0.798869 0.028 Uiso 1 1 calc R
C8 C 0.3231(3) 0.4740(3) 0.7839(3) 0.0159(5) Uani 1 1 d .
C20 C 0.4278(4) -0.1297(3) 0.7541(3) 0.0256(6) Uani 1 1 d .
H20 H 0.414632 -0.222248 0.788504 0.031 Uiso 1 1 calc R
C14 C 0.8496(4) 0.2831(3) 0.7401(3) 0.0258(6) Uani 1 1 d .
H14 H 0.947339 0.302258 0.679220 0.031 Uiso 1 1 calc R
C6 C -0.0185(4) 0.6563(3) 0.6988(3) 0.0207(6) Uani 1 1 d .
H6 H -0.047449 0.654186 0.627389 0.025 Uiso 1 1 calc R

loop_
_atom_site_aniso_label
_atom_site_aniso_U_11
_atom_site_aniso_U_22
_atom_site_aniso_U_33
_atom_site_aniso_U_23
_atom_site_aniso_U_13
_atom_site_aniso_U_12
Br1 0.01831(15) 0.03672(18) 0.02733(18) -0.01116(12) -0.00577(12) 0.00103(11)
O1 0.0279(11) 0.0188(9) 0.0185(10) -0.0009(8) -0.0100(9) -0.0028(8)
N1 0.0210(11) 0.0119(10) 0.0173(12) 0.0002(8) -0.0085(9) -0.0039(8)
C17 0.0185(13) 0.0143(12) 0.0175(13) -0.0018(10) -0.0107(11) -0.0026(10)
C3 0.0299(15) 0.0124(12) 0.0210(15) -0.0004(10) -0.0092(12) -0.0049(10)
C22 0.0203(13) 0.0216(13) 0.0170(14) -0.0066(10) -0.0086(11) 0.0000(10)
C16 0.0194(13) 0.0155(12) 0.0149(13) -0.0002(10) -0.0051(10) -0.0031(10)
C7 0.0235(14) 0.0093(11) 0.0183(13) 0.0030(9) -0.0071(11) -0.0058(9)
C2 0.0221(14) 0.0100(11) 0.0228(15) 0.0032(10) -0.0095(11) -0.0076(10)
C18 0.0195(13) 0.0148(12) 0.0191(14) -0.0019(10) -0.0077(11) -0.0038(10)
C4 0.0267(15) 0.0162(13) 0.0229(15) -0.0030(11) -0.0049(12) -0.0029(11)
C9 0.0244(14) 0.0123(11) 0.0175(13) -0.0002(10) -0.0069(11) -0.0051(10)
C10 0.0239(14) 0.0149(12) 0.0172(14) 0.0006(10) -0.0118(11) -0.0067(10)
C11 0.0266(15) 0.0177(12) 0.0178(14) 0.0010(10) -0.0089(12) -0.0054(11)
C1 0.0201(13) 0.0099(11) 0.0196(14) 0.0010(10) -0.0062(11) -0.0062(9)
C12 0.0301(16) 0.0176(13) 0.0244(15) 0.0010(11) -0.0145(13) -0.0035(11)
C15 0.0259(15) 0.0206(13) 0.0218(15) 0.0039(11) -0.0117(12) -0.0117(11)
C21 0.0324(16) 0.0169(13) 0.0320(17) -0.0061(12) -0.0208(14) 0.0027(11)
C19 0.0298(16) 0.0202(13) 0.0238(15) 0.0029(11) -0.0115(13) -0.0110(11)
C5 0.0232(14) 0.0157(12) 0.0287(16) 0.0017(11) -0.0092(12) 0.0003(10)
C13 0.0238(15) 0.0243(14) 0.0272(16) -0.0028(12) -0.0150(13) -0.0017(11)
C8 0.0206(13) 0.0086(11) 0.0188(14) -0.0001(9) -0.0063(11) -0.0045(9)
C20 0.0381(18) 0.0132(12) 0.0335(17) -0.0002(11) -0.0219(15) -0.0053(11)
C14 0.0234(15) 0.0304(15) 0.0262(16) -0.0006(12) -0.0092(13) -0.0120(12)
C6 0.0271(15) 0.0157(12) 0.0232(15) 0.0051(11) -0.0127(12) -0.0059(11)

loop_
_atom_type_symbol
_atom_type_description
_atom_type_scat_dispersion_real
_atom_type_scat_dispersion_imag
_atom_type_scat_source
C C 0.0033 0.0016 'International Tables Vol C Tables 4.2.6.8 and 6.1.1.4'
H H 0.0000 0.0000 'International Tables Vol C Tables 4.2.6.8 and 6.1.1.4'
Br Br -0.2901 2.4595 'International Tables Vol C Tables 4.2.6.8 and 6.1.1.4'
N N 0.0061 0.0033 'International Tables Vol C Tables 4.2.6.8 and 6.1.1.4'
O O 0.0106 0.0060 'International Tables Vol C Tables 4.2.6.8 and 6.1.1.4'

loop_
_geom_angle_atom_site_label_1
_geom_angle_atom_site_label_2
_geom_angle_atom_site_label_3
_geom_angle
C7 N1 C16 120.1(2)
C7 N1 C8 111.8(2)
C8 N1 C16 127.4(2)
C22 C17 C16 120.7(2)
C18 C17 C22 117.5(2)
C18 C17 C16 121.8(2)
C2 C3 H3 121.2
C4 C3 H3 121.2
C4 C3 C2 117.7(3)
C17 C22 Br1 120.3(2)
C17 C22 C21 121.8(3)
C21 C22 Br1 118.0(2)
N1 C16 C17 113.7(2)
N1 C16 H16A 108.8
N1 C16 H16B 108.8
C17 C16 H16A 108.8
C17 C16 H16B 108.8
H16A C16 H16B 107.7
O1 C7 N1 125.0(3)
O1 C7 C1 128.9(3)
N1 C7 C1 106.1(2)
C3 C2 C8 130.7(3)
C1 C2 C3 119.9(3)
C1 C2 C8 109.4(2)
C17 C18 H18 119.2
C17 C18 C19 121.5(3)
C19 C18 H18 119.2
C3 C4 H4 119.2
C3 C4 C5 121.5(3)
C5 C4 H4 119.2
C10 C9 H9 115.7
C8 C9 H9 115.7
C8 C9 C10 128.6(3)
C11 C10 C9 119.1(3)
C15 C10 C9 122.4(2)
C15 C10 C11 118.5(3)
C10 C11 H11 119.7
C12 C11 C10 120.6(3)
C12 C11 H11 119.7
C2 C1 C7 107.8(2)
C2 C1 C6 123.3(3)
C6 C1 C7 129.0(3)
C11 C12 H12 119.9
C11 C12 C13 120.3(3)
C13 C12 H12 119.9
C10 C15 H15 119.7
C14 C15 C10 120.6(3)
C14 C15 H15 119.7
C22 C21 H21 120.2
C20 C21 C22 119.5(3)
C20 C21 H21 120.2
C18 C19 H19 120.3
C20 C19 C18 119.4(3)
C20 C19 H19 120.3
C4 C5 H5 119.6
C6 C5 C4 120.8(3)
C6 C5 H5 119.6
C12 C13 H13 120.2
C14 C13 C12 119.5(3)
C14 C13 H13 120.2
N1 C8 C2 104.9(2)
C9 C8 N1 130.1(2)
C9 C8 C2 125.0(3)
C21 C20 C19 120.2(3)
C21 C20 H20 119.9
C19 C20 H20 119.9
C15 C14 H14 119.8
C13 C14 C15 120.3(3)
C13 C14 H14 119.8
C1 C6 H6 121.6
C5 C6 C1 116.8(3)
C5 C6 H6 121.6

loop_
_geom_bond_atom_site_label_1
_geom_bond_atom_site_label_2
_geom_bond_distance
Br1 C22 1.893(3)
O1 C7 1.221(3)
N1 C16 1.451(3)
N1 C7 1.393(3)
N1 C8 1.419(3)
C17 C22 1.394(4)
C17 C16 1.518(4)
C17 C18 1.391(4)
C3 H3 0.9300
C3 C2 1.396(4)
C3 C4 1.389(4)
C22 C21 1.396(4)
C16 H16A 0.9700
C16 H16B 0.9700
C7 C1 1.485(4)
C2 C1 1.386(4)
C2 C8 1.477(4)
C18 H18 0.9300
C18 C19 1.400(4)
C4 H4 0.9300
C4 C5 1.406(4)
C9 H9 0.9300
C9 C10 1.490(4)
C9 C8 1.347(4)
C10 C11 1.404(4)
C10 C15 1.393(4)
C11 H11 0.9300
C11 C12 1.388(4)
C1 C6 1.387(4)
C12 H12 0.9300
C12 C13 1.389(4)
C15 H15 0.9300
C15 C14 1.392(4)
C21 H21 0.9300
C21 C20 1.380(5)
C19 H19 0.9300
C19 C20 1.390(4)
C5 H5 0.9300
C5 C6 1.386(4)
C13 H13 0.9300
C13 C14 1.388(4)
C20 H20 0.9300
C14 H14 0.9300
C6 H6 0.9300
